data_1542527
loop_
_publ_author_name
'Pan, Long'
'Xu, Meng-Ying'
'Feng, Li-Juan'
'Chen, Qi'
'He, Yu-Jian'
'Han, Bao-Hang'

_publ_section_title
;
 Conjugated microporous polycarbazole containing
 tris(2-phenylpyridine)iridium(iii) complexes: phosphorescence, porosity,
 and heterogeneous organic photocatalysis
;
_journal_issue 12
_journal_name_full 'Polym. Chem.'
_journal_page_first 2299
_journal_paper_doi 10.1039/C5PY01955A
_journal_volume 7
_journal_year 2016
_chemical_formula_sum 'C72 H45 Ir N3'
_chemical_formula_weight 1144.310
_space_group_IT_number 205
_symmetry_Int_Tables_number 205
_symmetry_space_group_name_Hall '-P 2ac 2ab 3'
_symmetry_space_group_name_H-M 'P a -3'
_audit_block_doi 10.5517/cc1k93wv
_audit_creation_date 2014-12-02
_audit_creation_method 'Created with Diamond (www.crystalimpact.com)'
_audit_update_record
;
2015-11-25 deposited with the CCDC.
2016-02-18 downloaded from the CCDC.
;
_cell_angle_alpha 90.000
_cell_angle_beta 90.000
_cell_angle_gamma 90.000
_cell_formula_units_Z 8
_cell_length_a 22.825(3)
_cell_length_b 22.825(3)
_cell_length_c 22.825(3)
_cell_volume 11891(3)
_refine_ls_R_factor_all 0.090
_cod_data_source_file c5py01955a2.cif
_cod_data_source_block x
_cod_depositor_comments 'Adding full bibliography for 1542527.cif.'
_cod_original_cell_volume 11891.4(20)
_cod_original_sg_symbol_Hall -P_2ac_2ab_3
_cod_database_code 1542527

loop_
_symmetry_equiv_pos_site_id
_symmetry_equiv_pos_as_xyz
1 x,y,z
2 z,x,y
3 y,z,x
4 1/2-y,-z,1/2+x
5 1/2+z,1/2-x,-y
6 -y,1/2+z,1/2-x
7 1/2-z,-x,1/2+y
8 -z,1/2+x,1/2-y
9 1/2+y,1/2-z,-x
10 1/2-x,-y,1/2+z
11 1/2+x,1/2-y,-z
12 -x,1/2+y,1/2-z
13 -x,-y,-z
14 -z,-x,-y
15 -y,-z,-x
16 1/2+y,z,1/2-x
17 1/2-z,1/2+x,y
18 y,1/2-z,1/2+x
19 1/2+z,x,1/2-y
20 z,1/2-x,1/2+y
21 1/2-y,1/2+z,x
22 1/2+x,y,1/2-z
23 1/2-x,1/2+y,z
24 x,1/2-y,1/2+z

loop_
_atom_site_aniso_label
_atom_site_aniso_U_11
_atom_site_aniso_U_22
_atom_site_aniso_U_33
_atom_site_aniso_U_12
_atom_site_aniso_U_13
_atom_site_aniso_U_23
Ir1 0.0340(2) 0.0340(2) 0.0340(2) -0.00316(10) -0.00316(10) -0.00316(10)
N1 0.045(3) 0.037(3) 0.042(3) -0.002(3) -0.006(3) -0.007(3)
C11 0.038(4) 0.042(4) 0.032(3) -0.001(3) -0.001(3) 0.005(3)
C6 0.048(4) 0.038(4) 0.040(4) 0.001(3) 0.000(3) -0.002(3)
C12 0.035(4) 0.031(3) 0.053(4) -0.012(3) -0.003(3) 0.004(3)
C5 0.055(5) 0.042(4) 0.054(5) 0.000(3) -0.009(4) -0.006(4)
C1 0.053(4) 0.038(4) 0.040(4) 0.006(3) 0.002(3) 0.000(3)
C9 0.052(4) 0.041(4) 0.049(4) -0.012(3) 0.003(4) 0.002(3)
C21 0.117(10) 0.064(7) 0.082(7) 0.010(7) 0.010(7) -0.012(6)
C13 0.049(5) 0.058(5) 0.050(4) -0.017(4) 0.006(4) 0.007(4)
C23 0.070(6) 0.053(5) 0.071(6) -0.004(4) -0.007(5) -0.008(4)
C8 0.058(5) 0.056(5) 0.072(6) -0.012(4) 0.024(4) 0.002(4)
C18 0.060(5) 0.054(5) 0.046(4) -0.018(4) 0.006(4) 0.000(4)
C24 0.050(4) 0.043(4) 0.053(4) -0.003(3) 0.007(4) 0.001(3)
C4 0.073(6) 0.052(5) 0.056(5) -0.010(4) -0.004(5) -0.015(4)
C19 0.065(5) 0.045(4) 0.045(4) -0.013(4) 0.011(4) -0.003(4)
C16 0.055(6) 0.107(9) 0.075(7) -0.018(6) -0.017(5) 0.003(6)
C22 0.078(7) 0.059(6) 0.078(7) 0.001(5) -0.005(6) -0.001(5)
C7 0.065(5) 0.053(5) 0.069(6) -0.006(4) 0.029(5) -0.007(4)
C17 0.075(7) 0.081(7) 0.062(6) -0.029(6) -0.006(5) 0.003(5)
C2 0.067(5) 0.051(5) 0.050(5) 0.008(4) 0.010(4) -0.003(4)
C10 0.045(4) 0.037(4) 0.042(4) -0.004(3) 0.001(3) -0.002(3)
C20 0.082(7) 0.049(5) 0.062(5) -0.007(5) 0.008(5) -0.013(4)
C3 0.089(7) 0.047(5) 0.056(5) 0.009(5) 0.003(5) -0.016(4)
C15 0.065(6) 0.115(10) 0.064(6) -0.009(7) -0.006(5) 0.025(6)
C14 0.053(5) 0.066(6) 0.069(6) -0.004(4) 0.004(4) 0.019(5)

loop_
_atom_site_label
_atom_site_type_symbol
_atom_site_fract_x
_atom_site_fract_y
_atom_site_fract_z
_atom_site_occupancy
_atom_site_symmetry_multiplicity
_atom_site_Wyckoff_symbol
_atom_site_calc_flag
_atom_site_thermal_displace_type
_atom_site_U_iso_or_equiv
Ir1 Ir 0.1053(0) 0.1053(0) 0.1053(0) 1.000 8 c d Uani 0.0340(2)
N1 N 0.1406(3) 0.0387(3) 0.0498(3) 1.000 24 d d Uani 0.0414(13)
C11 C 0.1780(3) 0.1452(3) 0.0756(3) 1.000 24 d d Uani 0.0372(15)
C6 C 0.2129(3) 0.1120(3) 0.0381(3) 1.000 24 d d Uani 0.0419(16)
C12 C 0.2751(3) 0.2752(3) 0.0952(3) 1.000 24 d d Uani 0.0396(16)
C5 C 0.1166(4) -0.0135(3) 0.0393(4) 1.000 24 d d Uani 0.0503(19)
H5 H 0.0828 -0.0239 0.0597 1.000 24 d calc Uiso 0.06000
C1 C 0.1900(3) 0.0539(3) 0.0221(3) 1.000 24 d d Uani 0.0434(16)
C9 C 0.2547(4) 0.2198(3) 0.0753(3) 1.000 24 d d Uani 0.0475(18)
C21 C 0.2047(6) 0.4419(5) 0.0905(5) 1.000 24 d d Uani 0.088(4)
H21 H 0.1901 0.4799 0.0899 1.000 24 d calc Uiso 0.10500
C13 C 0.3280(4) 0.2845(4) 0.1262(4) 1.000 24 d d Uani 0.052(2)
C23 C 0.1923(4) 0.3410(4) 0.0662(4) 1.000 24 d d Uani 0.064(2)
H23 H 0.1698 0.3114 0.0495 1.000 24 d calc Uiso 0.07700
C8 C 0.2897(4) 0.1856(4) 0.0383(4) 1.000 24 d d Uani 0.062(2)
H8 H 0.3267 0.1984 0.0270 1.000 24 d calc Uiso 0.07400
C18 C 0.3323(4) 0.3448(4) 0.1389(4) 1.000 24 d d Uani 0.053(2)
C24 C 0.2457(4) 0.3286(4) 0.0914(4) 1.000 24 d d Uani 0.0488(18)
C4 C 0.1395(4) -0.0524(4) -0.0001(4) 1.000 24 d d Uani 0.061(2)
H4 H 0.1222 -0.0888 -0.0060 1.000 24 d calc Uiso 0.07300
C19 C 0.2800(4) 0.3718(4) 0.1175(4) 1.000 24 d d Uani 0.052(2)
C16 C 0.4233(5) 0.3252(6) 0.1873(5) 1.000 24 d d Uani 0.079(3)
H16 H 0.4566 0.3384 0.2067 1.000 24 d calc Uiso 0.09500
C22 C 0.1730(5) 0.3982(4) 0.0661(5) 1.000 24 d d Uani 0.072(3)
H22 H 0.1371 0.4069 0.0489 1.000 24 d calc Uiso 0.08600
C7 C 0.2681(4) 0.1326(4) 0.0191(4) 1.000 24 d d Uani 0.062(2)
H7 H 0.2902 0.1100 -0.0067 1.000 24 d calc Uiso 0.07500
C17 C 0.3824(5) 0.3639(5) 0.1698(5) 1.000 24 d d Uani 0.073(3)
H17 H 0.3871 0.4035 0.1782 1.000 24 d calc Uiso 0.08800
C2 C 0.2143(4) 0.0163(4) -0.0194(4) 1.000 24 d d Uani 0.056(2)
H2 H 0.2482 0.0271 -0.0394 1.000 24 d calc Uiso 0.06700
C10 C 0.2000(3) 0.2005(3) 0.0935(3) 1.000 24 d d Uani 0.0412(16)
H10 H 0.1775 0.2242 0.1178 1.000 24 d calc Uiso 0.04900
C20 C 0.2602(5) 0.4306(4) 0.1172(4) 1.000 24 d d Uani 0.064(2)
H20 H 0.2824 0.4606 0.1336 1.000 24 d calc Uiso 0.07700
C3 C 0.1885(5) -0.0366(4) -0.0308(4) 1.000 24 d d Uani 0.064(2)
H3 H 0.2040 -0.0615 -0.0592 1.000 24 d calc Uiso 0.07700
C15 C 0.4162(5) 0.2639(6) 0.1763(5) 1.000 24 d d Uani 0.082(3)
H15 H 0.4438 0.2375 0.1905 1.000 24 d calc Uiso 0.09800
C14 C 0.3688(4) 0.2435(4) 0.1450(4) 1.000 24 d d Uani 0.063(2)
H14 H 0.3644 0.2038 0.1368 1.000 24 d calc Uiso 0.07500

loop_
_atom_type_symbol
_atom_type_radius_bond
Ir 1.200
N 1.200
C 1.200
H 1.200

loop_
_geom_angle_atom_site_label_1
_geom_angle_atom_site_label_2
_geom_angle_atom_site_label_3
_geom_angle_site_symmetry_1
_geom_angle_site_symmetry_3
_geom_angle
_geom_angle_publ_flag
C11 Ir1 C11 3 . 93.2(3) no
C11 Ir1 C11 3 2 93.2(3) no
C11 Ir1 C11 . 2 93.2(3) no
C11 Ir1 N1 3 3 79.1(3) no
C11 Ir1 N1 . 3 169.4(3) no
C11 Ir1 N1 2 3 94.5(2) no
C11 Ir1 N1 3 . 94.5(2) no
C11 Ir1 N1 . . 79.1(3) no
C11 Ir1 N1 2 . 169.4(3) no
N1 Ir1 N1 3 . 94.1(2) no
C11 Ir1 N1 3 2 169.4(3) no
C11 Ir1 N1 . 2 94.5(2) no
C11 Ir1 N1 2 2 79.1(3) no
N1 Ir1 N1 3 2 94.1(2) no
N1 Ir1 N1 . 2 94.1(2) no
C5 N1 C1 . . 119.5(7) no
C5 N1 Ir1 . . 125.9(6) no
C1 N1 Ir1 . . 114.5(5) no
C6 C11 C10 . . 117.3(7) no
C6 C11 Ir1 . . 115.6(5) no
C10 C11 Ir1 . . 126.8(5) no
C11 C6 C7 . . 121.2(7) no
C11 C6 C1 . . 116.2(7) no
C7 C6 C1 . . 122.6(7) no
C24 C12 C13 . . 108.2(7) no
C24 C12 C9 . . 126.8(7) no
C13 C12 C9 . . 125.0(7) no
N1 C5 C4 . . 122.7(8) no
N1 C5 H5 . . 118.70 no
C4 C5 H5 . . 118.70 no
N1 C1 C2 . . 119.9(7) no
N1 C1 C6 . . 114.5(6) no
C2 C1 C6 . . 125.7(7) no
C10 C9 C8 . . 121.2(7) no
C10 C9 C12 . . 118.8(7) no
C8 C9 C12 . . 120.0(7) no
C22 C21 C20 . . 121.1(11) no
C22 C21 H21 . . 119.40 no
C20 C21 H21 . . 119.40 no
C14 C13 C18 . . 123.1(8) no
C14 C13 C12 . . 128.8(8) no
C18 C13 C12 . . 108.0(8) no
C24 C23 C22 . . 118.6(9) no
C24 C23 H23 . . 120.70 no
C22 C23 H23 . . 120.70 no
C7 C8 C9 . . 118.5(8) no
C7 C8 H8 . . 120.80 no
C9 C8 H8 . . 120.80 no
C13 C18 C17 . . 117.5(9) no
C13 C18 C19 . . 107.0(7) no
C17 C18 C19 . . 135.5(9) no
C23 C24 C12 . . 129.3(8) no
C23 C24 C19 . . 122.0(8) no
C12 C24 C19 . . 108.7(8) no
C3 C4 C5 . . 118.7(8) no
C3 C4 H4 . . 120.70 no
C5 C4 H4 . . 120.70 no
C24 C19 C20 . . 119.3(9) no
C24 C19 C18 . . 108.1(8) no
C20 C19 C18 . . 132.6(9) no
C17 C16 C15 . . 120.8(10) no
C17 C16 H16 . . 119.60 no
C15 C16 H16 . . 119.60 no
C21 C22 C23 . . 121.8(11) no
C21 C22 H22 . . 119.10 no
C23 C22 H22 . . 119.10 no
C8 C7 C6 . . 120.8(8) no
C8 C7 H7 . . 119.60 no
C6 C7 H7 . . 119.60 no
C16 C17 C18 . . 120.4(11) no
C16 C17 H17 . . 119.80 no
C18 C17 H17 . . 119.80 no
C3 C2 C1 . . 120.1(8) no
C3 C2 H2 . . 120.00 no
C1 C2 H2 . . 120.00 no
C9 C10 C11 . . 121.0(7) no
C9 C10 H10 . . 119.50 no
C11 C10 H10 . . 119.50 no
C19 C20 C21 . . 117.1(9) no
C19 C20 H20 . . 121.40 no
C21 C20 H20 . . 121.40 no
C4 C3 C2 . . 119.2(8) no
C4 C3 H3 . . 120.40 no
C2 C3 H3 . . 120.40 no
C14 C15 C16 . . 120.7(11) no
C14 C15 H15 . . 119.70 no
C16 C15 H15 . . 119.70 no
C15 C14 C13 . . 117.4(10) no
C15 C14 H14 . . 121.30 no
C13 C14 H14 . . 121.30 no

loop_
_geom_bond_atom_site_label_1
_geom_bond_atom_site_label_2
_geom_bond_site_symmetry_2
_geom_bond_distance
_geom_bond_publ_flag
Ir1 C11 3 2.011(7) no
Ir1 C11 . 2.011(7) no
Ir1 C11 2 2.011(7) no
Ir1 N1 3 2.135(6) no
Ir1 N1 . 2.135(6) no
Ir1 N1 2 2.135(6) no
N1 C5 . 1.335(10) no
N1 C1 . 1.338(10) no
C11 C6 . 1.394(10) no
C11 C10 . 1.418(10) no
C6 C7 . 1.414(11) no
C6 C1 . 1.471(10) no
C12 C24 . 1.394(11) no
C12 C13 . 1.414(11) no
C12 C9 . 1.423(10) no
C5 C4 . 1.369(12) no
C5 H5 . 0.9300 no
C1 C2 . 1.393(11) no
C9 C10 . 1.387(11) no
C9 C8 . 1.400(12) no
C21 C22 . 1.352(16) no
C21 C20 . 1.429(17) no
C21 H21 . 0.9300 no
C13 C14 . 1.389(13) no
C13 C18 . 1.410(12) no
C23 C24 . 1.376(13) no
C23 C22 . 1.378(13) no
C23 H23 . 0.9300 no
C8 C7 . 1.379(12) no
C8 H8 . 0.9300 no
C18 C17 . 1.412(13) no
C18 C19 . 1.430(13) no
C24 C19 . 1.394(12) no
C4 C3 . 1.367(13) no
C4 H4 . 0.9300 no
C19 C20 . 1.416(13) no
C16 C17 . 1.347(16) no
C16 C15 . 1.430(17) no
C16 H16 . 0.9300 no
C22 H22 . 0.9300 no
C7 H7 . 0.9300 no
C17 H17 . 0.9300 no
C2 C3 . 1.369(12) no
C2 H2 . 0.9300 no
C10 H10 . 0.9300 no
C20 H20 . 0.9300 no
C3 H3 . 0.9300 no
C15 C14 . 1.377(15) no
C15 H15 . 0.9300 no
C14 H14 . 0.9300 no
